data_7135415
loop_
_publ_author_name
'Chi, Yang'
'Xin, Mei-Ling'

_publ_section_title
;
 Strong second-harmonic generation and wide temperature range switching
 behavior coexisting in an ultrawide-bandgap selenate.
;
_journal_issue 14
_journal_name_full 'Chemical communications (Cambridge, England)'
_journal_page_first 4333
_journal_page_last 4336
_journal_paper_doi 10.1039/d5cc06860f
_journal_volume 62
_journal_year 2026
_chemical_formula_moiety 'H O4 Rb Se'
_chemical_formula_sum 'H O4 Rb Se'
_chemical_formula_weight 229.44
_space_group_crystal_system monoclinic
_space_group_IT_number 5
_space_group_name_Hall 'C 2y'
_space_group_name_H-M_alt 'C 1 2 1'
_atom_sites_solution_hydrogens difmap
_audit_creation_date 2025-02-16
_audit_creation_method
;
Olex2 1.5
(compiled 2024.02.16 svn.r378c4104 for OlexSys, GUI svn.r6928)
;
_audit_update_record
;
2025-02-16 deposited with the CCDC.	2026-01-30 downloaded from the CCDC.
;
_cell_angle_alpha 90
_cell_angle_beta 102.751(3)
_cell_angle_gamma 90
_cell_formula_units_Z 6
_cell_length_a 19.9401(11)
_cell_length_b 7.6068(4)
_cell_length_c 4.6292(2)
_cell_measurement_reflns_used 5204
_cell_measurement_temperature 388.00
_cell_measurement_theta_max 27.58
_cell_measurement_theta_min 2.87
_cell_volume 684.84(6)
_computing_cell_refinement 'SAINT V8.38A (Bruker, 2018)'
_computing_data_reduction 'SAINT V8.38A (Bruker, 2018)'
_computing_molecular_graphics 'Olex2 1.5 (Dolomanov et al., 2009)'
_computing_publication_material 'Olex2 1.5 (Dolomanov et al., 2009)'
_computing_structure_refinement 'SHELXL 2018/3 (Sheldrick, 2015)'
_computing_structure_solution 'SHELXT 2018/2 (Sheldrick, 2018)'
_diffrn_ambient_temperature 388.00
_diffrn_measured_fraction_theta_full 0.987
_diffrn_measured_fraction_theta_max 0.910
_diffrn_measurement_device_type 'CCD area detector'
_diffrn_measurement_method 'phi and omega scans'
_diffrn_radiation_type MoK\a
_diffrn_radiation_wavelength 0.71073
_diffrn_reflns_av_R_equivalents 0.0501
_diffrn_reflns_av_unetI/netI 0.0388
_diffrn_reflns_Laue_measured_fraction_full 0.987
_diffrn_reflns_Laue_measured_fraction_max 0.910
_diffrn_reflns_limit_h_max 27
_diffrn_reflns_limit_h_min -29
_diffrn_reflns_limit_k_max 11
_diffrn_reflns_limit_k_min -11
_diffrn_reflns_limit_l_max 6
_diffrn_reflns_limit_l_min -6
_diffrn_reflns_number 13700
_diffrn_reflns_point_group_measured_fraction_full 0.987
_diffrn_reflns_point_group_measured_fraction_max 0.869
_diffrn_reflns_theta_full 25.242
_diffrn_reflns_theta_max 32.353
_diffrn_reflns_theta_min 2.094
_exptl_absorpt_coefficient_mu 18.697
_exptl_absorpt_correction_type none
_exptl_crystal_colour colourless
_exptl_crystal_colour_primary colourless
_exptl_crystal_density_diffrn 3.338
_exptl_crystal_description block
_exptl_crystal_F_000 624
_refine_diff_density_max 0.710
_refine_diff_density_min -0.803
_refine_diff_density_rms 0.144
_refine_ls_abs_structure_details
;
 Flack x determined using 761 quotients [(I+)-(I-)]/[(I+)+(I-)]
 (Parsons, Flack and Wagner, Acta Cryst. B69 (2013) 249-259).
;
_refine_ls_abs_structure_Flack -0.011(13)
_refine_ls_extinction_coef 0.0058(11)
_refine_ls_extinction_expression Fc^*^=kFc[1+0.001xFc^2^\l^3^/sin(2\q)]^-1/4^
_refine_ls_extinction_method 'SHELXL-2018/3 (Sheldrick 2018)'
_refine_ls_goodness_of_fit_ref 1.035
_refine_ls_hydrogen_treatment refall
_refine_ls_matrix_type full
_refine_ls_number_parameters 92
_refine_ls_number_reflns 2116
_refine_ls_number_restraints 4
_refine_ls_restrained_S_all 1.034
_refine_ls_R_factor_all 0.0384
_refine_ls_R_factor_gt 0.0290
_refine_ls_shift/su_max 0.000
_refine_ls_shift/su_mean 0.000
_refine_ls_structure_factor_coef Fsqd
_refine_ls_weighting_details 'w=1/[\s^2^(Fo^2^)+(0.0375P)^2^] where P=(Fo^2^+2Fc^2^)/3'
_refine_ls_weighting_scheme calc
_refine_ls_wR_factor_gt 0.0620
_refine_ls_wR_factor_ref 0.0646
_reflns_Friedel_coverage 0.793
_reflns_Friedel_fraction_full 0.988
_reflns_Friedel_fraction_max 0.821
_reflns_number_gt 1841
_reflns_number_total 2116
_reflns_threshold_expression 'I > 2\s(I)'
_cod_data_source_file d5cc06860f2.cif
_cod_data_source_block 388k_c2_2_h_tidy
_cod_database_code 7135415
_shelx_shelxl_version_number 2018/3
_shelx_space_group_comment
;
The symmetry employed for this shelxl refinement is uniquely defined
by the following loop, which should always be used as a source of
symmetry information in preference to the above space-group names.
They are only intended as comments.
;
_olex2_refinement_description
;
1. Restrained distances
 O2-H2
 1.01 with sigma of 0.02
 O1-H1
 1.02 with sigma of 0.02
 H1_$1-H1
 0.53 with sigma of 0.02
2. Uiso/Uaniso restraints and constraints
: with sigma of 0.01 and sigma for terminal atoms of 0.02
: with sigma of 0.015 and sigma for terminal atoms of 0.03
3. Others
 Fixed Sof: H1(0.5)
;
_olex2_submission_special_instructions 'No special instructions were received'

loop_
_space_group_symop_operation_xyz
'x, y, z'
'-x, y, -z'
'x+1/2, y+1/2, z'
'-x+1/2, y+1/2, -z'

loop_
_atom_site_label
_atom_site_type_symbol
_atom_site_fract_x
_atom_site_fract_y
_atom_site_fract_z
_atom_site_U_iso_or_equiv
_atom_site_adp_type
_atom_site_occupancy
_atom_site_site_symmetry_order
_atom_site_calc_flag
_atom_site_refinement_flags_posn
_atom_site_refinement_flags_adp
_atom_site_refinement_flags_occupancy
_atom_site_disorder_assembly
_atom_site_disorder_group
Rb1 Rb 0.500000 1.21894(14) 0.000000 0.0391(2) Uani 1 2 d S T P . .
Rb2 Rb 0.33445(3) 0.81763(10) 0.41719(14) 0.03867(18) Uani 1 1 d . . . . .
Se1 Se 0.500000 0.73177(11) 0.000000 0.0262(2) Uani 1 2 d S T P . .
Se2 Se 0.33262(3) 0.30804(7) 0.30168(10) 0.02788(16) Uani 1 1 d . . . . .
O1 O 0.4710(2) 0.5971(7) -0.2848(9) 0.0371(10) Uani 1 1 d D . . . .
O2 O 0.3674(2) 0.4454(7) 0.0815(10) 0.0438(11) Uani 1 1 d D . . . .
O3 O 0.4364(2) 0.8480(5) 0.0536(11) 0.0438(12) Uani 1 1 d . . . . .
O4 O 0.3064(2) 0.4412(7) 0.5291(9) 0.0428(11) Uani 1 1 d . . . . .
O5 O 0.2706(3) 0.2018(8) 0.1010(11) 0.0570(14) Uani 1 1 d . . . . .
O6 O 0.3953(3) 0.1851(7) 0.4651(12) 0.0521(12) Uani 1 1 d . . . . .
H1 H 0.491(5) 0.622(17) -0.46(2) 0.05(4) Uiso 0.5 1 d D . P . .
H2 H 0.339(3) 0.465(13) -0.123(8) 0.06(2) Uiso 1 1 d D . . . .

loop_
_atom_site_aniso_label
_atom_site_aniso_U_11
_atom_site_aniso_U_22
_atom_site_aniso_U_33
_atom_site_aniso_U_23
_atom_site_aniso_U_13
_atom_site_aniso_U_12
Rb1 0.0337(5) 0.0369(5) 0.0421(5) 0.000 -0.0016(3) 0.000
Rb2 0.0283(3) 0.0424(4) 0.0441(3) 0.0011(3) 0.0053(2) -0.0003(3)
Se1 0.0235(4) 0.0304(4) 0.0262(4) 0.000 0.0085(3) 0.000
Se2 0.0248(3) 0.0337(3) 0.0233(3) 0.0028(3) 0.00136(18) -0.0028(3)
O1 0.037(3) 0.048(2) 0.026(2) -0.005(2) 0.0071(19) -0.011(2)
O2 0.045(3) 0.055(3) 0.033(2) 0.003(2) 0.0128(19) -0.019(2)
O3 0.035(2) 0.041(3) 0.061(3) 0.006(2) 0.021(2) 0.0134(19)
O4 0.048(3) 0.053(3) 0.031(2) 0.0024(19) 0.0173(19) 0.009(2)
O5 0.047(3) 0.063(4) 0.050(3) 0.006(3) -0.013(2) -0.027(3)
O6 0.045(3) 0.048(3) 0.053(3) 0.003(2) -0.010(2) 0.014(2)

loop_
_atom_type_symbol
_atom_type_description
_atom_type_scat_dispersion_real
_atom_type_scat_dispersion_imag
_atom_type_scat_source
H H 0.0000 0.0000 'International Tables Vol C Tables 4.2.6.8 and 6.1.1.4'
O O 0.0106 0.0060 'International Tables Vol C Tables 4.2.6.8 and 6.1.1.4'
Rb Rb -0.9393 2.9676 'International Tables Vol C Tables 4.2.6.8 and 6.1.1.4'
Se Se -0.0929 2.2259 'International Tables Vol C Tables 4.2.6.8 and 6.1.1.4'

loop_
_geom_angle_atom_site_label_1
_geom_angle_atom_site_label_2
_geom_angle_atom_site_label_3
_geom_angle
_geom_angle_site_symmetry_1
_geom_angle_site_symmetry_3
_geom_angle_publ_flag
Se1 Rb1 Se2 80.121(19) 1_565 2_665 ?
O1 Rb1 Se1 24.61(8) 1_565 1_565 ?
O1 Rb1 Se1 24.61(8) 2_665 1_565 ?
O1 Rb1 Se2 84.27(8) 2_665 2_665 ?
O1 Rb1 Se2 77.75(8) 1_565 2_665 ?
O1 Rb1 O1 49.22(16) 2_665 1_565 ?
O1 Rb1 O2 59.16(12) 2_665 2_665 ?
O1 Rb1 O2 63.14(12) 2_665 1_565 ?
O1 Rb1 O2 63.14(12) 1_565 2_665 ?
O1 Rb1 O2 59.16(12) 1_565 1_565 ?
O1 Rb1 O6 83.33(12) 2_665 1_565 ?
O1 Rb1 O6 104.90(12) 2_665 2_665 ?
O1 Rb1 O6 83.33(12) 1_565 2_665 ?
O1 Rb1 O6 104.90(12) 1_565 1_565 ?
O2 Rb1 Se1 57.97(9) 1_565 1_565 ?
O2 Rb1 Se1 57.97(9) 2_665 1_565 ?
O2 Rb1 Se2 136.34(9) 1_565 2_665 ?
O2 Rb1 Se2 25.12(8) 2_665 2_665 ?
O2 Rb1 O2 115.94(17) 2_665 1_565 ?
O2 Rb1 O6 139.52(12) 2_665 1_565 ?
O2 Rb1 O6 47.28(11) 1_565 1_565 ?
O2 Rb1 O6 47.28(11) 2_665 2_665 ?
O2 Rb1 O6 139.52(12) 1_565 2_665 ?
O3 Rb1 Se1 154.51(7) 2_655 1_565 ?
O3 Rb1 Se1 154.51(7) . 1_565 ?
O3 Rb1 Se2 74.78(7) 2_655 2_665 ?
O3 Rb1 Se2 124.90(8) . 2_665 ?
O3 Rb1 O1 145.87(12) 2_655 1_565 ?
O3 Rb1 O1 144.45(12) . 1_565 ?
O3 Rb1 O1 144.45(12) 2_655 2_665 ?
O3 Rb1 O1 145.87(12) . 2_665 ?
O3 Rb1 O2 147.48(12) . 2_665 ?
O3 Rb1 O2 96.57(11) 2_655 2_665 ?
O3 Rb1 O2 147.48(12) 2_655 1_565 ?
O3 Rb1 O2 96.57(11) . 1_565 ?
O3 Rb1 O3 50.98(14) . 2_655 ?
O3 Rb1 O6 63.55(12) . 1_565 ?
O3 Rb1 O6 107.78(12) . 2_665 ?
O3 Rb1 O6 63.55(12) 2_655 2_665 ?
O3 Rb1 O6 107.78(12) 2_655 1_565 ?
O6 Rb1 Se1 94.45(9) 1_565 1_565 ?
O6 Rb1 Se1 95.14(10) 2_666 1_565 ?
O6 Rb1 Se1 95.14(10) 1_564 1_565 ?
O6 Rb1 Se1 94.45(9) 2_665 1_565 ?
O6 Rb1 Se2 160.53(8) 1_565 2_665 ?
O6 Rb1 Se2 79.08(11) 2_666 2_665 ?
O6 Rb1 Se2 23.62(8) 2_665 2_665 ?
O6 Rb1 Se2 102.72(12) 1_564 2_665 ?
O6 Rb1 O1 72.03(13) 1_564 1_565 ?
O6 Rb1 O1 118.13(14) 1_564 2_665 ?
O6 Rb1 O1 118.13(14) 2_666 1_565 ?
O6 Rb1 O1 72.03(13) 2_666 2_665 ?
O6 Rb1 O2 72.11(13) 1_564 1_565 ?
O6 Rb1 O2 113.72(14) 1_564 2_665 ?
O6 Rb1 O2 72.11(13) 2_666 2_665 ?
O6 Rb1 O2 113.72(14) 2_666 1_565 ?
O6 Rb1 O3 75.96(14) 1_564 . ?
O6 Rb1 O3 75.96(14) 2_666 2_655 ?
O6 Rb1 O3 94.64(14) 2_666 . ?
O6 Rb1 O3 94.64(14) 1_564 2_655 ?
O6 Rb1 O6 96.35(14) 1_564 1_565 ?
O6 Rb1 O6 82.84(14) 1_564 2_665 ?
O6 Rb1 O6 82.84(14) 2_666 1_565 ?
O6 Rb1 O6 96.35(14) 2_666 2_665 ?
O6 Rb1 O6 169.7(2) 1_564 2_666 ?
O6 Rb1 O6 171.10(18) 2_665 1_565 ?
Se2 Rb2 Se2 94.88(2) 1_565 4_556 ?
O1 Rb2 Se2 123.88(8) 1_556 4_556 ?
O1 Rb2 Se2 123.69(9) 1_556 1_565 ?
O1 Rb2 O2 61.90(11) 1_556 . ?
O1 Rb2 O5 146.28(12) 1_556 1_565 ?
O1 Rb2 O5 99.43(11) 1_556 4_556 ?
O2 Rb2 Se2 114.42(8) . 4_556 ?
O2 Rb2 Se2 139.89(8) . 1_565 ?
O2 Rb2 O5 106.75(13) . 4_556 ?
O2 Rb2 O5 128.28(12) . 1_565 ?
O3 Rb2 Se2 92.50(8) 1_556 1_565 ?
O3 Rb2 Se2 96.42(7) 1_556 4_556 ?
O3 Rb2 Se2 164.63(10) . 4_556 ?
O3 Rb2 Se2 79.99(8) . 1_565 ?
O3 Rb2 O1 70.10(11) . 1_556 ?
O3 Rb2 O1 48.74(10) 1_556 1_556 ?
O3 Rb2 O2 109.71(11) 1_556 . ?
O3 Rb2 O2 64.45(11) . . ?
O3 Rb2 O3 98.26(13) . 1_556 ?
O3 Rb2 O4 110.92(11) . . ?
O3 Rb2 O4 143.14(12) . 4_556 ?
O3 Rb2 O5 85.74(13) . 1_565 ?
O3 Rb2 O5 90.84(15) . 4 ?
O3 Rb2 O5 77.22(11) 1_556 4_556 ?
O3 Rb2 O5 168.45(13) . 4_556 ?
O3 Rb2 O5 115.95(12) 1_556 1_565 ?
O3 Rb2 O6 69.60(13) . 1_565 ?
O4 Rb2 Se2 23.92(9) 4_556 4_556 ?
O4 Rb2 Se2 168.01(9) . 1_565 ?
O4 Rb2 Se2 73.29(8) . 4_556 ?
O4 Rb2 Se2 73.96(10) 4_556 1_565 ?
O4 Rb2 O1 66.49(13) . 1_556 ?
O4 Rb2 O1 146.67(11) 4_556 1_556 ?
O4 Rb2 O2 125.40(12) 4_556 . ?
O4 Rb2 O2 48.38(11) . . ?
O4 Rb2 O3 90.85(12) . 1_556 ?
O4 Rb2 O3 108.36(11) 4_556 1_556 ?
O4 Rb2 O4 94.06(10) . 4_556 ?
O4 Rb2 O5 146.66(12) . 1_565 ?
O4 Rb2 O5 47.71(12) 4_556 4_556 ?
O4 Rb2 O5 60.01(13) 4_556 1_565 ?
O4 Rb2 O5 59.01(12) . 4_556 ?
O4 Rb2 O6 94.10(14) 4_556 1_565 ?
O4 Rb2 O6 163.31(13) . 1_565 ?
O5 Rb2 Se2 83.77(10) 1_565 4_556 ?
O5 Rb2 Se2 25.01(8) 1_565 1_565 ?
O5 Rb2 Se2 101.39(12) 4 1_565 ?
O5 Rb2 Se2 75.88(12) 4 4_556 ?
O5 Rb2 Se2 24.54(8) 4_556 4_556 ?
O5 Rb2 Se2 110.61(10) 4_556 1_565 ?
O5 Rb2 O1 124.86(14) 4 1_556 ?
O5 Rb2 O2 63.18(13) 4 . ?
O5 Rb2 O3 164.56(15) 4 1_556 ?
O5 Rb2 O4 74.20(15) 4 . ?
O5 Rb2 O4 69.75(13) 4 4_556 ?
O5 Rb2 O5 91.45(17) 4 4_556 ?
O5 Rb2 O5 76.98(8) 4 1_565 ?
O5 Rb2 O5 105.81(12) 1_565 4_556 ?
O5 Rb2 O6 122.36(16) 4 1_565 ?
O6 Rb2 Se2 24.49(9) 1_565 1_565 ?
O6 Rb2 Se2 110.86(11) 1_565 4_556 ?
O6 Rb2 O1 99.26(12) 1_565 1_556 ?
O6 Rb2 O2 133.88(13) 1_565 . ?
O6 Rb2 O3 72.76(12) 1_565 1_556 ?
O6 Rb2 O5 118.18(15) 1_565 4_556 ?
O6 Rb2 O5 48.96(13) 1_565 1_565 ?
Rb2 Se1 Rb1 99.82(2) 1_554 1_545 ?
Rb2 Se1 Rb1 99.82(2) 2_656 1_545 ?
Rb2 Se1 Rb2 160.36(4) 2_656 1_554 ?
Se1 Se1 Rb1 0(10) 2_655 1_545 ?
Se1 Se1 Rb2 0(10) 2_655 1_554 ?
Se1 Se1 Rb2 0(10) 2_655 2_656 ?
Se1 Se1 O1 0(10) 2_655 . ?
Se1 Se1 O1 0(10) 2_655 2_655 ?
Se1 Se1 O3 0(10) 2_655 . ?
Se1 Se1 O3 0(10) 2_655 2_655 ?
O1 Se1 Rb1 52.15(17) 2_655 1_545 ?
O1 Se1 Rb1 52.15(17) . 1_545 ?
O1 Se1 Rb2 56.87(17) . 1_554 ?
O1 Se1 Rb2 139.10(17) 2_655 1_554 ?
O1 Se1 Rb2 139.10(17) . 2_656 ?
O1 Se1 Rb2 56.87(17) 2_655 2_656 ?
O1 Se1 O1 104.3(3) . 2_655 ?
O3 Se1 Rb1 123.30(16) 2_655 1_545 ?
O3 Se1 Rb1 123.30(16) . 1_545 ?
O3 Se1 Rb2 112.57(19) 2_655 1_554 ?
O3 Se1 Rb2 112.57(19) . 2_656 ?
O3 Se1 Rb2 55.17(19) 2_655 2_656 ?
O3 Se1 Rb2 55.17(19) . 1_554 ?
O3 Se1 O1 111.3(2) . 2_655 ?
O3 Se1 O1 108.1(2) 2_655 2_655 ?
O3 Se1 O1 108.1(2) . . ?
O3 Se1 O1 111.3(2) 2_655 . ?
O3 Se1 O3 113.4(3) . 2_655 ?
Rb2 Se2 Rb1 84.14(2) 1_545 1_545 ?
Rb2 Se2 Rb1 171.14(3) 4_546 1_545 ?
Rb2 Se2 Rb2 87.282(17) 1_545 4_546 ?
O2 Se2 Rb1 53.76(18) . 1_545 ?
O2 Se2 Rb2 134.21(18) . 1_545 ?
O2 Se2 Rb2 133.42(18) . 4_546 ?
O4 Se2 Rb1 138.81(18) . 1_545 ?
O4 Se2 Rb2 121.23(17) . 1_545 ?
O4 Se2 Rb2 48.81(18) . 4_546 ?
O4 Se2 O2 103.6(2) . . ?
O5 Se2 Rb1 108.3(2) . 1_545 ?
O5 Se2 Rb2 65.6(2) . 4_546 ?
O5 Se2 Rb2 64.0(2) . 1_545 ?
O5 Se2 O2 109.1(2) . . ?
O5 Se2 O4 111.9(3) . . ?
O5 Se2 O6 113.7(3) . . ?
O6 Se2 Rb1 55.8(2) . 1_545 ?
O6 Se2 Rb2 119.6(2) . 4_546 ?
O6 Se2 Rb2 51.39(19) . 1_545 ?
O6 Se2 O2 105.1(3) . . ?
O6 Se2 O4 112.6(2) . . ?
Rb1 O1 Rb2 135.09(15) 1_545 1_554 ?
Rb1 O1 H1 116(6) 1_545 . ?
Rb2 O1 H1 90(5) 1_554 . ?
Se1 O1 Rb1 103.2(2) 2_655 1_545 ?
Se1 O1 Rb1 103.2(2) . 1_545 ?
Se1 O1 Rb2 97.5(2) 2_655 1_554 ?
Se1 O1 Rb2 97.5(2) . 1_554 ?
Se1 O1 Se1 0.00(5) 2_655 . ?
Se1 O1 H1 113(9) 2_655 . ?
Se1 O1 H1 113(9) . . ?
Rb1 O2 Rb2 138.35(15) 1_545 . ?
Rb1 O2 H2 106(4) 1_545 . ?
Rb2 O2 H2 101(5) . . ?
Se2 O2 Rb1 101.1(2) . 1_545 ?
Se2 O2 Rb2 95.34(19) . . ?
Se2 O2 H2 116(5) . . ?
Rb1 O3 Rb2 100.29(13) . 1_554 ?
Rb2 O3 Rb1 117.60(14) . . ?
Rb2 O3 Rb2 98.26(13) . 1_554 ?
Se1 O3 Rb1 97.82(18) 2_655 . ?
Se1 O3 Rb1 97.82(18) . . ?
Se1 O3 Rb2 100.4(2) 2_655 1_554 ?
Se1 O3 Rb2 135.9(2) . . ?
Se1 O3 Rb2 135.9(2) 2_655 . ?
Se1 O3 Rb2 100.4(2) . 1_554 ?
Se1 O3 Se1 0.00(5) 2_655 . ?
Rb2 O4 Rb2 121.73(16) . 4_546 ?
Se2 O4 Rb2 107.3(2) . 4_546 ?
Se2 O4 Rb2 112.6(2) . . ?
Rb2 O5 Rb2 137.78(19) 4_545 1_545 ?
Rb2 O5 Rb2 91.45(17) 4_545 4_546 ?
Rb2 O5 Rb2 99.37(13) 1_545 4_546 ?
Se2 O5 Rb2 89.8(2) . 4_546 ?
Se2 O5 Rb2 91.0(2) . 1_545 ?
Se2 O5 Rb2 130.0(3) . 4_545 ?
Rb1 O6 Rb1 96.35(14) 1_546 1_545 ?
Rb1 O6 Rb2 110.36(16) 1_546 1_545 ?
Rb2 O6 Rb1 108.81(16) 1_545 1_545 ?
Se2 O6 Rb1 133.9(3) . 1_546 ?
Se2 O6 Rb1 100.6(2) . 1_545 ?
Se2 O6 Rb2 104.1(2) . 1_545 ?

loop_
_geom_bond_atom_site_label_1
_geom_bond_atom_site_label_2
_geom_bond_distance
_geom_bond_site_symmetry_2
_geom_bond_publ_flag
Rb1 Se1 3.9010(12) 1_565 ?
Rb1 Se2 3.9506(6) 2_665 ?
Rb1 O1 3.164(5) 2_665 ?
Rb1 O1 3.164(5) 1_565 ?
Rb1 O2 3.247(5) 2_665 ?
Rb1 O2 3.247(5) 1_565 ?
Rb1 O3 3.126(4) . ?
Rb1 O3 3.126(4) 2_655 ?
Rb1 O6 2.876(5) 2_666 ?
Rb1 O6 2.876(5) 1_564 ?
Rb1 O6 3.323(6) 1_565 ?
Rb1 O6 3.323(6) 2_665 ?
Rb2 Se2 3.7676(10) 1_565 ?
Rb2 Se2 3.8354(8) 4_556 ?
Rb2 O1 3.236(5) 1_556 ?
Rb2 O2 3.364(5) . ?
Rb2 O3 2.920(4) . ?
Rb2 O3 3.197(5) 1_556 ?
Rb2 O4 2.985(5) . ?
Rb2 O4 3.023(5) 4_556 ?
Rb2 O5 3.388(6) 1_565 ?
Rb2 O5 2.950(5) 4 ?
Rb2 O5 3.493(6) 4_556 ?
Rb2 O6 3.036(5) 1_565 ?
Se1 Se1 0.0000(17) 2_655 ?
Se1 O1 1.669(5) . ?
Se1 O1 1.669(5) 2_655 ?
Se1 O3 1.610(4) . ?
Se1 O3 1.610(4) 2_655 ?
Se2 O2 1.709(4) . ?
Se2 O4 1.629(4) . ?
Se2 O5 1.593(5) . ?
Se2 O6 1.610(5) . ?
O1 H1 1.02(3) . ?
O2 H2 1.00(3) . ?

loop_
_geom_torsion_atom_site_label_1
_geom_torsion_atom_site_label_2
_geom_torsion_atom_site_label_3
_geom_torsion_atom_site_label_4
_geom_torsion
_geom_torsion_site_symmetry_1
_geom_torsion_site_symmetry_2
_geom_torsion_site_symmetry_3
_geom_torsion_site_symmetry_4
_geom_torsion_publ_flag
Rb1 Se1 O1 Rb2 139.9(2) 1_545 . . 1_554 ?
Rb1 Se1 O1 Se1 0(100) 1_545 . . 2_655 ?
Rb1 Se1 O3 Rb1 180.0 1_545 . . . ?
Rb1 Se1 O3 Rb2 35.6(4) 1_545 . . . ?
Rb1 Se1 O3 Rb2 -77.96(17) 1_545 . . 1_554 ?
Rb1 Se1 O3 Se1 0(100) 1_545 . . 2_655 ?
Rb1 Se2 O2 Rb2 -141.55(19) 1_545 . . . ?
Rb1 Se2 O4 Rb2 49.8(3) 1_545 . . . ?
Rb1 Se2 O4 Rb2 -173.59(6) 1_545 . . 4_546 ?
Rb1 Se2 O5 Rb2 -95.2(4) 1_545 . . 4_545 ?
Rb1 Se2 O5 Rb2 173.06(4) 1_545 . . 4_546 ?
Rb1 Se2 O5 Rb2 73.69(13) 1_545 . . 1_545 ?
Rb1 Se2 O6 Rb1 109.7(4) 1_545 . . 1_546 ?
Rb1 Se2 O6 Rb2 -112.7(2) 1_545 . . 1_545 ?
Rb2 Se1 O1 Rb1 55.4(3) 2_656 . . 1_545 ?
Rb2 Se1 O1 Rb1 -139.9(2) 1_554 . . 1_545 ?
Rb2 Se1 O1 Rb2 -164.65(10) 2_656 . . 1_554 ?
Rb2 Se1 O1 Se1 0(100) 2_656 . . 2_655 ?
Rb2 Se1 O1 Se1 0(100) 1_554 . . 2_655 ?
Rb2 Se1 O3 Rb1 -102.04(17) 1_554 . . . ?
Rb2 Se1 O3 Rb1 60.39(16) 2_656 . . . ?
Rb2 Se1 O3 Rb2 113.5(4) 1_554 . . . ?
Rb2 Se1 O3 Rb2 -84.0(3) 2_656 . . . ?
Rb2 Se1 O3 Rb2 162.43(6) 2_656 . . 1_554 ?
Rb2 Se1 O3 Se1 0(100) 1_554 . . 2_655 ?
Rb2 Se1 O3 Se1 0(100) 2_656 . . 2_655 ?
Rb2 Se2 O2 Rb1 -173.22(5) 4_546 . . 1_545 ?
Rb2 Se2 O2 Rb1 -27.2(3) 1_545 . . 1_545 ?
Rb2 Se2 O2 Rb2 45.2(2) 4_546 . . . ?
Rb2 Se2 O2 Rb2 -168.72(7) 1_545 . . . ?
Rb2 Se2 O4 Rb2 170.59(7) 1_545 . . . ?
Rb2 Se2 O4 Rb2 -52.8(2) 1_545 . . 4_546 ?
Rb2 Se2 O4 Rb2 -136.6(3) 4_546 . . . ?
Rb2 Se2 O5 Rb2 91.8(4) 4_546 . . 4_545 ?
Rb2 Se2 O5 Rb2 -168.9(5) 1_545 . . 4_545 ?
Rb2 Se2 O5 Rb2 -99.37(14) 4_546 . . 1_545 ?
Rb2 Se2 O5 Rb2 99.37(14) 1_545 . . 4_546 ?
Rb2 Se2 O6 Rb1 171.08(4) 4_546 . . 1_545 ?
Rb2 Se2 O6 Rb1 -79.3(4) 4_546 . . 1_546 ?
Rb2 Se2 O6 Rb1 112.7(2) 1_545 . . 1_545 ?
Rb2 Se2 O6 Rb1 -137.7(5) 1_545 . . 1_546 ?
Rb2 Se2 O6 Rb2 58.4(2) 4_546 . . 1_545 ?
Se1 Se1 O1 Rb1 0.00(8) 2_655 . . 1_545 ?
Se1 Se1 O1 Rb2 0.00(8) 2_655 . . 1_554 ?
Se1 Se1 O3 Rb1 0.000(15) 2_655 . . . ?
Se1 Se1 O3 Rb2 0.00(3) 2_655 . . . ?
Se1 Se1 O3 Rb2 0.000(10) 2_655 . . 1_554 ?
O1 Se1 O1 Rb1 0.000(0) 2_655 . . 1_545 ?
O1 Se1 O1 Rb2 139.9(2) 2_655 . . 1_554 ?
O1 Se1 O1 Se1 0(100) 2_655 . . 2_655 ?
O1 Se1 O3 Rb1 -123.89(19) . . . . ?
O1 Se1 O3 Rb1 122.1(2) 2_655 . . . ?
O1 Se1 O3 Rb2 -135.8(2) 2_655 . . 1_554 ?
O1 Se1 O3 Rb2 -21.9(2) . . . 1_554 ?
O1 Se1 O3 Rb2 -22.3(4) 2_655 . . . ?
O1 Se1 O3 Rb2 91.7(4) . . . . ?
O1 Se1 O3 Se1 0(100) . . . 2_655 ?
O1 Se1 O3 Se1 0(100) 2_655 . . 2_655 ?
O2 Se2 O4 Rb2 136.7(2) . . . 4_546 ?
O2 Se2 O4 Rb2 0.1(3) . . . . ?
O2 Se2 O5 Rb2 -129.9(2) . . . 4_546 ?
O2 Se2 O5 Rb2 -38.2(5) . . . 4_545 ?
O2 Se2 O5 Rb2 130.7(2) . . . 1_545 ?
O2 Se2 O6 Rb1 87.2(4) . . . 1_546 ?
O2 Se2 O6 Rb1 -22.5(2) . . . 1_545 ?
O2 Se2 O6 Rb2 -135.1(2) . . . 1_545 ?
O3 Se1 O1 Rb1 -118.5(2) . . . 1_545 ?
O3 Se1 O1 Rb1 116.3(2) 2_655 . . 1_545 ?
O3 Se1 O1 Rb2 21.4(2) . . . 1_554 ?
O3 Se1 O1 Rb2 -103.8(2) 2_655 . . 1_554 ?
O3 Se1 O1 Se1 0(100) . . . 2_655 ?
O3 Se1 O1 Se1 0(100) 2_655 . . 2_655 ?
O3 Se1 O3 Rb1 0.0 2_655 . . . ?
O3 Se1 O3 Rb2 102.04(17) 2_655 . . 1_554 ?
O3 Se1 O3 Rb2 -144.4(4) 2_655 . . . ?
O3 Se1 O3 Se1 0(98) 2_655 . . 2_655 ?
O4 Se2 O2 Rb1 141.47(19) . . . 1_545 ?
O4 Se2 O2 Rb2 -0.1(2) . . . . ?
O4 Se2 O5 Rb2 -115.2(2) . . . 1_545 ?
O4 Se2 O5 Rb2 -15.8(2) . . . 4_546 ?
O4 Se2 O5 Rb2 76.0(4) . . . 4_545 ?
O4 Se2 O6 Rb1 -134.6(2) . . . 1_545 ?
O4 Se2 O6 Rb1 -25.0(5) . . . 1_546 ?
O4 Se2 O6 Rb2 112.7(2) . . . 1_545 ?
O5 Se2 O2 Rb1 -99.1(3) . . . 1_545 ?
O5 Se2 O2 Rb2 119.3(3) . . . . ?
O5 Se2 O4 Rb2 19.3(3) . . . 4_546 ?
O5 Se2 O4 Rb2 -117.3(3) . . . . ?
O5 Se2 O6 Rb1 96.7(3) . . . 1_545 ?
O5 Se2 O6 Rb1 -153.6(4) . . . 1_546 ?
O5 Se2 O6 Rb2 -16.0(3) . . . 1_545 ?
O6 Se2 O2 Rb1 23.1(2) . . . 1_545 ?
O6 Se2 O2 Rb2 -118.5(2) . . . . ?
O6 Se2 O4 Rb2 -110.3(2) . . . 4_546 ?
O6 Se2 O4 Rb2 113.1(3) . . . . ?
O6 Se2 O5 Rb2 -155.0(4) . . . 4_545 ?
O6 Se2 O5 Rb2 113.2(2) . . . 4_546 ?
O6 Se2 O5 Rb2 13.8(3) . . . 1_545 ?
